data_7040414
loop_
_publ_author_name
'Borup, Mette Andersen'
'Blichfeld, Anders Bank'
'Madsen, Solveig R\/ogild'
'Iversen, Bo Brummerstedt'

_publ_section_title
;
 High-pressure single crystal X-ray diffraction study of thermoelectric
 ZnSb and \b-Zn4Sb3.
;
_journal_issue 38
_journal_name_full 'Dalton transactions (Cambridge, England : 2003)'
_journal_page_first 15097
_journal_page_last 15103
_journal_paper_doi 10.1039/c6dt02323a
_journal_volume 45
_journal_year 2016
_chemical_formula_moiety 'Sb30 Zn38.45'
_chemical_formula_sum 'Sb30 Zn38.48'
_chemical_formula_weight 6168.20
_chemical_name_systematic 'Zinc antimonide'
_space_group_crystal_system trigonal
_space_group_IT_number 167
_space_group_name_Hall '-R 3 2"c'
_space_group_name_H-M_alt 'R -3 c'
_symmetry_space_group_name_Hall '-R 3 2"c'
_symmetry_space_group_name_H-M 'R -3 c :H'
_atom_sites_solution_primary direct
_audit_creation_date 2016-05-16
_audit_creation_method
;
Olex2 1.2
(compiled 2016.02.19 svn.r3266 for OlexSys, GUI svn.r5155)
;
_audit_update_record
;
2016-07-11 deposited with the CCDC.
2016-08-22 downloaded from the CCDC.
;
_cell_angle_alpha 90
_cell_angle_beta 90
_cell_angle_gamma 120
_cell_formula_units_Z 1
_cell_length_a 11.6736(14)
_cell_length_b 11.6736(14)
_cell_length_c 11.989(3)
_cell_measurement_pressure 8130000(120000)
_cell_measurement_reflns_used 600
_cell_measurement_temperature 296(2)
_cell_measurement_theta_max 16.87
_cell_measurement_theta_min 4.77
_cell_volume 1414.9(4)
_computing_cell_refinement 'SAINT v8.34A (Bruker, 2013)'
_computing_data_reduction 'SAINT v8.34A (Bruker, 2013)'
_computing_molecular_graphics 'Olex2 (Dolomanov et al., 2009)'
_computing_publication_material 'Olex2 (Dolomanov et al., 2009)'
_computing_structure_refinement 'ShelXL (Sheldrick, 2015)'
_computing_structure_solution 'ShelXT (Sheldrick, 2015)'
_diffrn_ambient_temperature 296.15
_diffrn_measured_fraction_theta_full 0.898
_diffrn_measured_fraction_theta_max 0.898
_diffrn_measurement_device_type 'Bruker APEX-II CCD'
_diffrn_measurement_method '\f and \w scans'
_diffrn_radiation_type AgK\a
_diffrn_radiation_wavelength 0.56086
_diffrn_reflns_av_R_equivalents 0.0684
_diffrn_reflns_av_unetI/netI 0.0323
_diffrn_reflns_Laue_measured_fraction_full 0.898
_diffrn_reflns_Laue_measured_fraction_max 0.898
_diffrn_reflns_limit_h_max 12
_diffrn_reflns_limit_h_min -12
_diffrn_reflns_limit_k_max 11
_diffrn_reflns_limit_k_min -11
_diffrn_reflns_limit_l_max 10
_diffrn_reflns_limit_l_min -10
_diffrn_reflns_number 1907
_diffrn_reflns_point_group_measured_fraction_full 0.898
_diffrn_reflns_point_group_measured_fraction_max 0.898
_diffrn_reflns_theta_full 17.127
_diffrn_reflns_theta_max 17.127
_diffrn_reflns_theta_min 2.754
_exptl_absorpt_coefficient_mu 15.771
_exptl_absorpt_correction_T_max 0.7441
_exptl_absorpt_correction_T_min 0.6196
_exptl_absorpt_correction_type multi-scan
_exptl_absorpt_process_details
;
SADABS-2014/5 (Bruker,2014/5) was used for absorption correction.
wR2(int) was 0.0849 before and 0.0626 after correction.
The Ratio of minimum to maximum transmission is 0.8327.
The \l/2 correction factor is 0.00150.
;
_exptl_crystal_colour 'metallic grayish gray'
_exptl_crystal_colour_lustre metallic
_exptl_crystal_colour_modifier grayish
_exptl_crystal_colour_primary gray
_exptl_crystal_density_diffrn 7.239
_exptl_crystal_description irregular
_exptl_crystal_F_000 2685
_exptl_crystal_size_max 0.07
_exptl_crystal_size_mid 0.05
_exptl_crystal_size_min 0.01
_refine_diff_density_max 2.731
_refine_diff_density_min -3.190
_refine_diff_density_rms 0.863
_refine_ls_extinction_method none
_refine_ls_goodness_of_fit_ref 1.260
_refine_ls_hydrogen_treatment undef
_refine_ls_matrix_type full
_refine_ls_number_parameters 32
_refine_ls_number_reflns 176
_refine_ls_number_restraints 1
_refine_ls_restrained_S_all 1.256
_refine_ls_R_factor_all 0.0689
_refine_ls_R_factor_gt 0.0531
_refine_ls_shift/su_max 0.001
_refine_ls_shift/su_mean 0.000
_refine_ls_structure_factor_coef Fsqd
_refine_ls_weighting_details 'w=1/[\s^2^(Fo^2^)+(0.1455P)^2^+248.3531P] where P=(Fo^2^+2Fc^2^)/3'
_refine_ls_weighting_scheme calc
_refine_ls_wR_factor_gt 0.1639
_refine_ls_wR_factor_ref 0.2215
_reflns_Friedel_coverage 0.000
_reflns_number_gt 147
_reflns_number_total 176
_reflns_threshold_expression 'I > 2\s(I)'
_cod_data_source_file c6dt02323a2.cif
_cod_data_source_block Zn4Sb3_EM_P9
_cod_depositor_comments
;Adding full bibliography for 7040405--7040434.cif.

 Adding full bibliography for 7040405--7040434.cif.
;
_cod_original_cell_volume 1414.9(5)
_cod_database_code 7040414
_shelx_space_group_comment
;
The symmetry employed for this shelxl refinement is uniquely defined
by the following loop, which should always be used as a source of
symmetry information in preference to the above space-group names.
They are only intended as comments.
;
_olex2_refinement_description
;
1. Uiso/Uaniso restraints and constraints
Uiso(Zn4) = Uiso(Zn2) = Uiso(Zn3)
2. Others
 1*[Sof(Zn1)]+1*[Sof(Zn3)]+1*[Sof(Zn4)]+1*[Sof(Zn2)]=1.068 with esd of 0.002
;

loop_
_space_group_symop_operation_xyz
'x, y, z'
'-y, x-y, z'
'-x+y, -x, z'
'y, x, -z+1/2'
'x-y, -y, -z+1/2'
'-x, -x+y, -z+1/2'
'x+2/3, y+1/3, z+1/3'
'-y+2/3, x-y+1/3, z+1/3'
'-x+y+2/3, -x+1/3, z+1/3'
'y+2/3, x+1/3, -z+5/6'
'x-y+2/3, -y+1/3, -z+5/6'
'-x+2/3, -x+y+1/3, -z+5/6'
'x+1/3, y+2/3, z+2/3'
'-y+1/3, x-y+2/3, z+2/3'
'-x+y+1/3, -x+2/3, z+2/3'
'y+1/3, x+2/3, -z+7/6'
'x-y+1/3, -y+2/3, -z+7/6'
'-x+1/3, -x+y+2/3, -z+7/6'
'-x, -y, -z'
'y, -x+y, -z'
'x-y, x, -z'
'-y, -x, z-1/2'
'-x+y, y, z-1/2'
'x, x-y, z-1/2'
'-x+2/3, -y+1/3, -z+1/3'
'y+2/3, -x+y+1/3, -z+1/3'
'x-y+2/3, x+1/3, -z+1/3'
'-y+2/3, -x+1/3, z-1/6'
'-x+y+2/3, y+1/3, z-1/6'
'x+2/3, x-y+1/3, z-1/6'
'-x+1/3, -y+2/3, -z+2/3'
'y+1/3, -x+y+2/3, -z+2/3'
'x-y+1/3, x+2/3, -z+2/3'
'-y+1/3, -x+2/3, z+1/6'
'-x+y+1/3, y+2/3, z+1/6'
'x+1/3, x-y+2/3, z+1/6'

loop_
_atom_site_label
_atom_site_type_symbol
_atom_site_fract_x
_atom_site_fract_y
_atom_site_fract_z
_atom_site_U_iso_or_equiv
_atom_site_adp_type
_atom_site_occupancy
_atom_site_site_symmetry_order
_atom_site_calc_flag
_atom_site_refinement_flags_posn
_atom_site_refinement_flags_adp
_atom_site_refinement_flags_occupancy
_atom_site_disorder_assembly
_atom_site_disorder_group
Sb1 Sb 0.6379(3) 0.0000 0.2500 0.029(2) Uani 1 2 d S T P . .
Sb2 Sb 0.6667 0.3333 0.1980(4) 0.018(2) Uani 1 3 d S T P . .
Zn1 Zn 0.8341(5) 0.2552(5) 0.2343(5) 0.030(3) Uani 0.890(17) 1 d . . . A 1
Zn3 Zn 0.904(6) 0.395(6) 0.223(7) 0.017(13) Uiso 0.064(10) 1 d . . . A 2
Zn4 Zn 0.779(5) 0.198(5) 0.093(5) 0.017(13) Uiso 0.077(10) 1 d . . . A 2
Zn2 Zn 0.872(10) 0.363(10) 0.304(12) 0.017(13) Uiso 0.038(9) 1 d . . . A 2

loop_
_atom_site_aniso_label
_atom_site_aniso_U_11
_atom_site_aniso_U_22
_atom_site_aniso_U_33
_atom_site_aniso_U_23
_atom_site_aniso_U_13
_atom_site_aniso_U_12
Sb1 0.027(2) 0.016(3) 0.040(4) -0.0008(18) -0.0004(9) 0.0082(13)
Sb2 0.017(2) 0.017(2) 0.021(4) 0.000 0.000 0.0084(11)
Zn1 0.024(3) 0.024(3) 0.047(6) -0.008(3) -0.002(3) 0.016(2)

loop_
_atom_type_symbol
_atom_type_description
_atom_type_scat_dispersion_real
_atom_type_scat_dispersion_imag
_atom_type_scat_source
Zn Zn 0.3242 0.9375 'International Tables Vol C Tables 4.2.6.8 and 6.1.1.4'
Sb Sb -1.0547 1.0104 'International Tables Vol C Tables 4.2.6.8 and 6.1.1.4'

loop_
_geom_angle_atom_site_label_1
_geom_angle_atom_site_label_2
_geom_angle_atom_site_label_3
_geom_angle
_geom_angle_site_symmetry_1
_geom_angle_site_symmetry_3
Zn1 Sb1 Zn1 130.4(3) 32 30_445
Zn1 Sb1 Zn1 94.8(3) 25_655 35_645
Zn1 Sb1 Zn1 138.66(11) 30_445 35_645
Zn1 Sb1 Zn1 138.66(11) 32 25_655
Zn1 Sb1 Zn1 79.42(17) 30_445 25_655
Zn1 Sb1 Zn1 79.42(17) 32 35_645
Zn3 Sb1 Zn3 130(2) 4_545 25_655
Zn3 Sb1 Zn3 130(2) 3_665 35_645
Zn3 Sb1 Zn3 131.3(9) 4_545 35_645
Zn3 Sb1 Zn3 48(3) 4_545 3_665
Zn3 Sb1 Zn3 89(3) 25_655 35_645
Zn3 Sb1 Zn3 131.3(9) 3_665 25_655
Zn3 Sb1 Zn4 123.5(19) 3_665 25_655
Zn3 Sb1 Zn4 169.2(19) 4_545 25_655
Zn3 Sb1 Zn4 123.5(19) 4_545 35_645
Zn3 Sb1 Zn4 169.2(19) 3_665 35_645
Zn4 Sb1 Zn3 60(2) 35_645 35_645
Zn4 Sb1 Zn3 46(2) 35_645 25_655
Zn4 Sb1 Zn3 60(2) 25_655 25_655
Zn4 Sb1 Zn3 46(2) 25_655 35_645
Zn4 Sb1 Zn4 66(2) 25_655 35_645
Zn2 Sb1 Zn3 58(3) 32 35_645
Zn2 Sb1 Zn3 72(4) 30_445 4_545
Zn2 Sb1 Zn3 58(3) 30_445 25_655
Zn2 Sb1 Zn3 96(3) 32 4_545
Zn2 Sb1 Zn3 134(3) 30_445 35_645
Zn2 Sb1 Zn3 96(3) 30_445 3_665
Zn2 Sb1 Zn3 134(3) 32 25_655
Zn2 Sb1 Zn3 72(4) 32 3_665
Zn2 Sb1 Zn4 118(3) 30_445 25_655
Zn2 Sb1 Zn4 118(3) 32 35_645
Zn2 Sb1 Zn4 73(3) 32 25_655
Zn2 Sb1 Zn4 73(3) 30_445 35_645
Zn2 Sb1 Zn2 167(6) 32 30_445
Sb2 Sb2 Zn4 63.4(13) 16_544 .
Sb2 Sb2 Zn4 63.4(13) 16_544 3_665
Zn1 Sb2 Sb2 99.73(18) 2_655 16_544
Zn1 Sb2 Sb2 99.73(18) 3_665 16_544
Zn1 Sb2 Sb2 99.73(18) . 16_544
Zn1 Sb2 Zn1 117.20(10) 3_665 2_655
Zn1 Sb2 Zn1 117.20(10) . 2_655
Zn1 Sb2 Zn1 117.20(10) . 3_665
Zn3 Sb2 Sb2 96.9(18) 2_655 16_544
Zn3 Sb2 Sb2 96.9(18) . 16_544
Zn3 Sb2 Sb2 96.9(18) 3_665 16_544
Zn3 Sb2 Zn3 118.6(7) . 2_655
Zn3 Sb2 Zn3 118.6(7) 3_665 2_655
Zn3 Sb2 Zn3 118.6(7) . 3_665
Zn3 Sb2 Zn4 77.6(19) 3_665 .
Zn3 Sb2 Zn4 77.6(19) 2_655 3_665
Zn3 Sb2 Zn4 57.0(19) 3_665 3_665
Zn3 Sb2 Zn4 157(2) 2_655 .
Zn3 Sb2 Zn4 157(2) . 3_665
Zn3 Sb2 Zn4 57.0(19) . .
Zn3 Sb2 Zn2 106(3) 2_655 3_665
Zn3 Sb2 Zn2 23(3) 3_665 3_665
Zn3 Sb2 Zn2 117(3) 2_655 .
Zn3 Sb2 Zn2 117(3) 3_665 2_655
Zn3 Sb2 Zn2 106(3) 3_665 .
Zn3 Sb2 Zn2 23(3) 2_655 2_655
Zn3 Sb2 Zn2 117(3) . 3_665
Zn3 Sb2 Zn2 23(3) . .
Zn3 Sb2 Zn2 106(3) . 2_655
Zn4 Sb2 Zn4 101.4(16) . 3_665
Zn2 Sb2 Sb2 119(3) 3_665 16_544
Zn2 Sb2 Sb2 119(3) 2_655 16_544
Zn2 Sb2 Sb2 119(3) . 16_544
Zn2 Sb2 Zn4 94(3) 2_655 3_665
Zn2 Sb2 Zn4 163(3) 2_655 .
Zn2 Sb2 Zn4 163(3) . 3_665
Zn2 Sb2 Zn4 68(3) . .
Zn2 Sb2 Zn4 94(3) 3_665 .
Zn2 Sb2 Zn4 68(3) 3_665 3_665
Zn2 Sb2 Zn2 98(4) . 3_665
Zn2 Sb2 Zn2 98(4) . 2_655
Zn2 Sb2 Zn2 98(4) 3_665 2_655
Sb1 Zn1 Sb1 105.9(2) 33_545 .
Sb1 Zn1 Sb1 121.8(2) 25_655 .
Sb1 Zn1 Sb1 99.74(17) 33_545 25_655
Sb1 Zn1 Zn1 117.2(3) 33_545 25_655
Sb2 Zn1 Sb1 91.56(17) . .
Sb2 Zn1 Sb1 115.4(3) . 25_655
Sb2 Zn1 Sb1 123.8(2) . 33_545
Sb2 Zn1 Zn1 117.9(4) . 25_655
Zn1 Zn1 Sb1 61.4(2) 25_655 25_655
Zn1 Zn1 Sb1 60.45(19) 25_655 .
Sb1 Zn3 Sb1 106(3) 2_655 33_545
Sb1 Zn3 Sb1 98(2) 25_655 33_545
Sb1 Zn3 Sb1 114(3) 2_655 25_655
Sb1 Zn3 Sb2 98(2) 2_655 .
Sb1 Zn3 Zn4 60.5(18) 25_655 25_655
Sb1 Zn3 Zn4 56.3(17) 33_545 25_655
Sb1 Zn3 Zn4 146(4) 2_655 .
Sb1 Zn3 Zn4 60(2) 25_655 .
Sb1 Zn3 Zn4 157(3) 2_655 25_655
Sb1 Zn3 Zn2 57(3) 33_545 32
Sb1 Zn3 Zn2 162(3) 25_655 33_545
Sb1 Zn3 Zn2 131(4) 2_655 32
Sb1 Zn3 Zn2 114(3) 25_655 32
Sb1 Zn3 Zn2 48(3) 2_655 33_545
Sb2 Zn3 Sb1 123(3) . 25_655
Sb2 Zn3 Sb1 118(3) . 33_545
Sb2 Zn3 Zn4 67.2(19) . .
Sb2 Zn3 Zn4 103(2) . 25_655
Sb2 Zn3 Zn2 63(2) . 32
Sb2 Zn3 Zn2 70(3) . 33_545
Zn3 Zn3 Sb1 65.9(14) 6_765 2_655
Zn3 Zn3 Sb1 61(3) 6_765 33_545
Zn3 Zn3 Sb1 75(3) 6_765 25_655
Zn3 Zn3 Sb2 161(4) 6_765 .
Zn3 Zn3 Zn4 132(3) 6_765 .
Zn3 Zn3 Zn4 91.9(17) 6_765 25_655
Zn3 Zn3 Zn2 27(4) 6_765 6_765
Zn3 Zn3 Zn2 118(6) 6_765 32
Zn3 Zn3 Zn2 91(4) 6_765 33_545
Zn4 Zn3 Sb1 161(3) 17_554 33_545
Zn4 Zn3 Sb1 74(3) 17_554 2_655
Zn4 Zn3 Sb1 108(3) . 33_545
Zn4 Zn3 Sb1 67(3) 17_554 25_655
Zn4 Zn3 Sb2 80(3) 17_554 .
Zn4 Zn3 Zn3 104(5) 17_554 6_765
Zn4 Zn3 Zn4 74(3) 17_554 .
Zn4 Zn3 Zn4 53(3) . 25_655
Zn4 Zn3 Zn4 118(4) 17_554 25_655
Zn4 Zn3 Zn2 82(5) 17_554 6_765
Zn4 Zn3 Zn2 137(4) 17_554 32
Zn4 Zn3 Zn2 72(3) . 32
Zn4 Zn3 Zn2 136(3) . 33_545
Zn4 Zn3 Zn2 55(2) 25_655 32
Zn4 Zn3 Zn2 106(4) 17_554 33_545
Zn2 Zn3 Sb1 132(8) . 25_655
Zn2 Zn3 Sb1 86(4) 33_545 33_545
Zn2 Zn3 Sb1 73(3) 6_765 2_655
Zn2 Zn3 Sb1 81(4) 6_765 33_545
Zn2 Zn3 Sb1 38(6) . 33_545
Zn2 Zn3 Sb1 100(8) . 2_655
Zn2 Zn3 Sb1 51(4) 6_765 25_655
Zn2 Zn3 Sb2 162(5) 6_765 .
Zn2 Zn3 Sb2 82(7) . .
Zn2 Zn3 Zn3 90(9) . 6_765
Zn2 Zn3 Zn4 134(4) 33_545 25_655
Zn2 Zn3 Zn4 89(3) 6_765 25_655
Zn2 Zn3 Zn4 75(7) . 25_655
Zn2 Zn3 Zn4 111(5) 6_765 .
Zn2 Zn3 Zn4 160(8) . 17_554
Zn2 Zn3 Zn4 108(8) . .
Zn2 Zn3 Zn2 115(7) . 6_765
Zn2 Zn3 Zn2 112(4) 6_765 33_545
Zn2 Zn3 Zn2 59(7) . 33_545
Zn2 Zn3 Zn2 135(5) 6_765 32
Zn2 Zn3 Zn2 84(5) 33_545 32
Zn2 Zn3 Zn2 36(8) . 32
Sb1 Zn4 Sb1 107(2) 25_655 15_654
Sb1 Zn4 Sb1 124(2) 25_655 .
Sb1 Zn4 Sb1 94.2(15) 15_654 .
Sb1 Zn4 Sb2 109.1(19) 25_655 16_544
Sb1 Zn4 Sb2 85.2(16) . .
Sb1 Zn4 Sb2 131(2) 15_654 .
Sb1 Zn4 Sb2 84.3(17) 15_654 16_544
Sb1 Zn4 Sb2 123.8(17) . 16_544
Sb1 Zn4 Sb2 112.8(19) 25_655 .
Sb1 Zn4 Zn3 60.2(19) 25_655 .
Sb1 Zn4 Zn4 57.2(11) 25_655 17_554
Sb1 Zn4 Zn4 124(4) 15_654 17_554
Sb1 Zn4 Zn2 62(3) 15_654 14_644
Sb1 Zn4 Zn2 116(3) . 14_644
Sb1 Zn4 Zn2 72(3) . 25_655
Sb1 Zn4 Zn2 89(2) 25_655 25_655
Sb1 Zn4 Zn2 44(3) 15_654 25_655
Sb1 Zn4 Zn2 46(2) 25_655 14_644
Sb2 Zn4 Sb2 57.4(10) . 16_544
Sb2 Zn4 Zn2 155(3) . 25_655
Zn3 Zn4 Sb1 165(3) . 15_654
Zn3 Zn4 Sb1 156(3) 17_554 .
Zn3 Zn4 Sb1 68(2) 17_554 25_655
Zn3 Zn4 Sb1 100(3) . .
Zn3 Zn4 Sb1 62(3) 17_554 15_654
Zn3 Zn4 Sb2 92(2) . 16_544
Zn3 Zn4 Sb2 110(3) 17_554 .
Zn3 Zn4 Sb2 58(2) 17_554 16_544
Zn3 Zn4 Sb2 55.7(17) . .
Zn3 Zn4 Zn3 104(3) 17_554 .
Zn3 Zn4 Zn4 63(3) 17_554 17_554
Zn3 Zn4 Zn4 130(4) 17_554 25_655
Zn3 Zn4 Zn4 103(4) 17_554 18_654
Zn3 Zn4 Zn4 43(2) . 17_554
Zn3 Zn4 Zn2 137(3) . 25_655
Zn3 Zn4 Zn2 54(4) 17_554 14_644
Zn3 Zn4 Zn2 89(4) 17_554 25_655
Zn3 Zn4 Zn2 106(3) . 14_644
Zn4 Zn4 Sb1 57(2) 25_655 .
Zn4 Zn4 Sb1 171(4) 18_654 25_655
Zn4 Zn4 Sb1 64(2) 18_654 .
Zn4 Zn4 Sb1 68(2) 25_655 25_655
Zn4 Zn4 Sb1 141(4) 17_554 .
Zn4 Zn4 Sb1 67(2) 18_654 15_654
Zn4 Zn4 Sb1 113(3) 25_655 15_654
Zn4 Zn4 Sb2 69.1(17) 18_654 .
Zn4 Zn4 Sb2 107(3) 25_655 .
Zn4 Zn4 Sb2 59.3(15) 17_554 16_544
Zn4 Zn4 Sb2 63.9(17) 18_654 16_544
Zn4 Zn4 Sb2 163(4) 25_655 16_544
Zn4 Zn4 Sb2 63.4(15) 17_554 .
Zn4 Zn4 Zn3 124(3) 18_654 .
Zn4 Zn4 Zn3 72(3) 25_655 .
Zn4 Zn4 Zn4 121(4) 18_654 25_655
Zn4 Zn4 Zn4 119.1(10) 18_654 17_554
Zn4 Zn4 Zn4 108(3) 25_655 17_554
Zn4 Zn4 Zn2 69(3) 25_655 25_655
Zn4 Zn4 Zn2 92(2) 18_654 25_655
Zn4 Zn4 Zn2 92(3) 17_554 14_644
Zn4 Zn4 Zn2 78(3) 25_655 14_644
Zn4 Zn4 Zn2 141(3) 17_554 25_655
Zn4 Zn4 Zn2 129(4) 18_654 14_644
Zn2 Zn4 Sb2 112(3) 14_644 16_544
Zn2 Zn4 Sb2 155(3) 14_644 .
Zn2 Zn4 Sb2 128(4) 25_655 16_544
Zn2 Zn4 Zn2 49(4) 14_644 25_655
Sb1 Zn2 Sb1 117(4) 33_545 2_655
Sb1 Zn2 Sb2 154(5) 33_545 .
Sb1 Zn2 Zn3 61(4) 33_545 32
Sb1 Zn2 Zn3 71(3) 33_545 6_765
Sb1 Zn2 Zn4 60(3) 33_545 9_665
Sb1 Zn2 Zn4 138(5) 2_655 25_655
Sb1 Zn2 Zn4 137(5) 33_545 17_554
Sb1 Zn2 Zn4 56(2) 2_655 17_554
Sb1 Zn2 Zn4 64(3) 33_545 25_655
Sb1 Zn2 Zn2 60(2) 2_655 6_765
Sb1 Zn2 Zn2 116(9) 33_545 33_545
Sb1 Zn2 Zn2 79(6) 33_545 32
Sb1 Zn2 Zn2 82(4) 33_545 6_765
Sb2 Zn2 Sb1 88(3) . 2_655
Sb2 Zn2 Zn3 94(3) . 32
Sb2 Zn2 Zn4 103(4) . 25_655
Sb2 Zn2 Zn4 140(4) . 9_665
Sb2 Zn2 Zn4 63(3) . 17_554
Sb2 Zn2 Zn2 120(7) . 6_765
Zn3 Zn2 Sb1 59(7) . 2_655
Zn3 Zn2 Sb1 151(6) 32 2_655
Zn3 Zn2 Sb1 57(3) 6_765 2_655
Zn3 Zn2 Sb1 124(8) . 33_545
Zn3 Zn2 Sb2 75(7) . .
Zn3 Zn2 Sb2 134(6) 6_765 .
Zn3 Zn2 Zn3 63(7) . 6_765
Zn3 Zn2 Zn3 148(10) . 32
Zn3 Zn2 Zn3 131(6) 6_765 32
Zn3 Zn2 Zn4 13(5) . 17_554
Zn3 Zn2 Zn4 44(3) 6_765 9_665
Zn3 Zn2 Zn4 85(8) . 25_655
Zn3 Zn2 Zn4 107(5) 32 9_665
Zn3 Zn2 Zn4 73(4) 6_765 17_554
Zn3 Zn2 Zn4 101(8) . 9_665
Zn3 Zn2 Zn4 148(5) 32 17_554
Zn3 Zn2 Zn4 89(4) 6_765 25_655
Zn3 Zn2 Zn4 69(3) 32 25_655
Zn3 Zn2 Zn2 99(9) . 33_545
Zn3 Zn2 Zn2 46(6) . 6_765
Zn3 Zn2 Zn2 95(5) 6_765 33_545
Zn3 Zn2 Zn2 19(3) 6_765 6_765
Zn3 Zn2 Zn2 129(10) . 32
Zn3 Zn2 Zn2 146(6) 6_765 32
Zn3 Zn2 Zn2 139(4) 32 6_765
Zn4 Zn2 Sb1 58(2) 9_665 2_655
Zn4 Zn2 Zn4 105(4) 9_665 17_554
Zn4 Zn2 Zn4 116(4) 9_665 25_655
Zn4 Zn2 Zn4 94(4) 25_655 17_554
Zn4 Zn2 Zn2 80(3) 25_655 6_765
Zn4 Zn2 Zn2 63(4) 9_665 6_765
Zn2 Zn2 Sb1 47(4) 33_545 2_655
Zn2 Zn2 Sb1 156(4) 32 2_655
Zn2 Zn2 Sb2 75(3) 33_545 .
Zn2 Zn2 Sb2 75(3) 32 .
Zn2 Zn2 Zn3 22(4) 32 32
Zn2 Zn2 Zn3 107(7) 33_545 32
Zn2 Zn2 Zn4 57(5) 6_765 17_554
Zn2 Zn2 Zn4 67(5) 33_545 9_665
Zn2 Zn2 Zn4 126(8) 32 17_554
Zn2 Zn2 Zn4 64(4) 32 25_655
Zn2 Zn2 Zn4 129(9) 32 9_665
Zn2 Zn2 Zn4 175(6) 33_545 25_655
Zn2 Zn2 Zn4 89(6) 33_545 17_554
Zn2 Zn2 Zn2 144(4) 32 6_765
Zn2 Zn2 Zn2 104(3) 33_545 6_765
Zn2 Zn2 Zn2 111(6) 33_545 32

loop_
_geom_bond_atom_site_label_1
_geom_bond_atom_site_label_2
_geom_bond_distance
_geom_bond_site_symmetry_2
Sb1 Zn1 2.683(6) 35_645
Sb1 Zn1 2.683(6) 25_655
Sb1 Zn1 2.598(6) 30_445
Sb1 Zn1 2.598(6) 32
Sb1 Zn3 2.49(6) 3_665
Sb1 Zn3 2.49(6) 4_545
Sb1 Zn3 2.55(7) 25_655
Sb1 Zn3 2.55(7) 35_645
Sb1 Zn4 2.53(5) 35_645
Sb1 Zn4 2.53(5) 25_655
Sb1 Zn2 2.11(12) 30_445
Sb1 Zn2 2.11(12) 32
Sb2 Sb2 2.750(10) 16_544
Sb2 Zn1 2.574(5) .
Sb2 Zn1 2.574(5) 2_655
Sb2 Zn1 2.574(5) 3_665
Sb2 Zn3 2.51(6) 3_665
Sb2 Zn3 2.51(6) .
Sb2 Zn3 2.51(6) 2_655
Sb2 Zn4 2.80(5) 3_665
Sb2 Zn4 2.80(5) .
Sb2 Zn2 2.58(11) 3_665
Sb2 Zn2 2.58(11) .
Sb2 Zn2 2.58(11) 2_655
Zn1 Sb1 2.683(6) 25_655
Zn1 Sb1 2.598(6) 33_545
Zn1 Zn1 2.620(11) 25_655
Zn3 Sb1 2.82(7) 33_545
Zn3 Sb1 2.49(6) 2_655
Zn3 Sb1 2.55(7) 25_655
Zn3 Zn3 2.04(13) 6_765
Zn3 Zn4 2.55(9) .
Zn3 Zn4 2.95(8) 25_655
Zn3 Zn4 1.97(10) 17_554
Zn3 Zn2 2.71(15) 33_545
Zn3 Zn2 3.11(15) 32
Zn3 Zn2 1.03(13) .
Zn3 Zn2 2.29(13) 6_765
Zn4 Sb1 2.72(6) 15_654
Zn4 Sb1 2.53(5) 25_655
Zn4 Sb2 2.92(5) 16_544
Zn4 Zn3 1.97(10) 17_554
Zn4 Zn4 2.74(10) 17_554
Zn4 Zn4 2.28(10) 18_654
Zn4 Zn4 2.49(12) 25_655
Zn4 Zn2 2.79(12) 14_644
Zn4 Zn2 2.86(12) 25_655
Zn2 Sb1 2.11(12) 33_545
Zn2 Sb1 2.85(11) 2_655
Zn2 Zn3 2.29(13) 6_765
Zn2 Zn3 2.71(15) 32
Zn2 Zn4 2.96(15) 17_554
Zn2 Zn4 2.79(12) 9_665
Zn2 Zn4 2.86(12) 25_655
Zn2 Zn2 2.9(2) 6_765
Zn2 Zn2 2.35(13) 32
Zn2 Zn2 2.35(13) 33_545

loop_
_geom_torsion_atom_site_label_1
_geom_torsion_atom_site_label_2
_geom_torsion_atom_site_label_3
_geom_torsion_atom_site_label_4
_geom_torsion
_geom_torsion_site_symmetry_1
_geom_torsion_site_symmetry_4
Sb1 Zn3 Zn2 Sb1 -103(8) 2_655 33_545
Sb1 Zn3 Zn2 Sb1 135(9) 25_655 2_655
Sb1 Zn3 Zn2 Sb1 32(15) 25_655 33_545
Sb1 Zn3 Zn2 Sb1 103(8) 33_545 2_655
Sb1 Zn3 Zn2 Sb2 -160(9) 33_545 .
Sb1 Zn3 Zn2 Sb2 -127(8) 25_655 .
Sb1 Zn3 Zn2 Sb2 97(3) 2_655 .
Sb1 Zn3 Zn2 Zn3 38(8) 33_545 6_765
Sb1 Zn3 Zn2 Zn3 70(8) 25_655 6_765
Sb1 Zn3 Zn2 Zn3 -66(2) 2_655 6_765
Sb1 Zn3 Zn2 Zn3 169(13) 2_655 32
Sb1 Zn3 Zn2 Zn3 -88(16) 33_545 32
Sb1 Zn3 Zn2 Zn3 -56(20) 25_655 32
Sb1 Zn3 Zn2 Zn4 173(18) 33_545 17_554
Sb1 Zn3 Zn2 Zn4 -22(9) 25_655 25_655
Sb1 Zn3 Zn2 Zn4 70(24) 2_655 17_554
Sb1 Zn3 Zn2 Zn4 -42(5) 2_655 9_665
Sb1 Zn3 Zn2 Zn4 -54(8) 33_545 25_655
Sb1 Zn3 Zn2 Zn4 93(9) 25_655 9_665
Sb1 Zn3 Zn2 Zn4 -155(32) 25_655 17_554
Sb1 Zn3 Zn2 Zn4 -157(3) 2_655 25_655
Sb1 Zn3 Zn2 Zn4 61(7) 33_545 9_665
Sb1 Zn3 Zn2 Zn2 -72(11) 25_655 32
Sb1 Zn3 Zn2 Zn2 26(5) 2_655 33_545
Sb1 Zn3 Zn2 Zn2 60(8) 25_655 6_765
Sb1 Zn3 Zn2 Zn2 -104(14) 33_545 32
Sb1 Zn3 Zn2 Zn2 -76(7) 2_655 6_765
Sb1 Zn3 Zn2 Zn2 152(6) 2_655 32
Sb1 Zn3 Zn2 Zn2 27(14) 33_545 6_765
Sb1 Zn3 Zn2 Zn2 161(5) 25_655 33_545
Sb1 Zn3 Zn2 Zn2 129(12) 33_545 33_545
Sb2 Zn3 Zn2 Sb1 160(9) . 33_545
Sb2 Zn3 Zn2 Sb1 -97(3) . 2_655
Sb2 Zn3 Zn2 Zn3 72(15) . 32
Sb2 Zn3 Zn2 Zn3 -162.7(16) . 6_765
Sb2 Zn3 Zn2 Zn4 -139(4) . 9_665
Sb2 Zn3 Zn2 Zn4 105(2) . 25_655
Sb2 Zn3 Zn2 Zn4 -27(25) . 17_554
Sb2 Zn3 Zn2 Zn2 -71(4) . 33_545
Sb2 Zn3 Zn2 Zn2 55(7) . 32
Sb2 Zn3 Zn2 Zn2 -173(7) . 6_765
Zn3 Zn3 Zn2 Sb1 66(2) 6_765 2_655
Zn3 Zn3 Zn2 Sb1 -38(8) 6_765 33_545
Zn3 Zn3 Zn2 Sb2 162.7(16) 6_765 .
Zn3 Zn3 Zn2 Zn3 -125(15) 6_765 32
Zn3 Zn3 Zn2 Zn4 24(4) 6_765 9_665
Zn3 Zn3 Zn2 Zn4 136(25) 6_765 17_554
Zn3 Zn3 Zn2 Zn4 -92(2) 6_765 25_655
Zn3 Zn3 Zn2 Zn2 91(4) 6_765 33_545
Zn3 Zn3 Zn2 Zn2 -142(7) 6_765 32
Zn3 Zn3 Zn2 Zn2 -10(7) 6_765 6_765
Zn4 Zn3 Zn2 Sb1 -70(24) 17_554 2_655
Zn4 Zn3 Zn2 Sb1 157(3) 25_655 2_655
Zn4 Zn3 Zn2 Sb1 -160(5) . 2_655
Zn4 Zn3 Zn2 Sb1 -173(18) 17_554 33_545
Zn4 Zn3 Zn2 Sb1 97(9) . 33_545
Zn4 Zn3 Zn2 Sb1 54(8) 25_655 33_545
Zn4 Zn3 Zn2 Sb2 27(25) 17_554 .
Zn4 Zn3 Zn2 Sb2 -63(3) . .
Zn4 Zn3 Zn2 Sb2 -105(2) 25_655 .
Zn4 Zn3 Zn2 Zn3 99(26) 17_554 32
Zn4 Zn3 Zn2 Zn3 9(18) . 32
Zn4 Zn3 Zn2 Zn3 -136(25) 17_554 6_765
Zn4 Zn3 Zn2 Zn3 134(4) . 6_765
Zn4 Zn3 Zn2 Zn3 92(2) 25_655 6_765
Zn4 Zn3 Zn2 Zn3 -34(14) 25_655 32
Zn4 Zn3 Zn2 Zn4 115(4) 25_655 9_665
Zn4 Zn3 Zn2 Zn4 -90(25) . 17_554
Zn4 Zn3 Zn2 Zn4 158(3) . 9_665
Zn4 Zn3 Zn2 Zn4 -112(24) 17_554 9_665
Zn4 Zn3 Zn2 Zn4 133(24) 17_554 25_655
Zn4 Zn3 Zn2 Zn4 -133(24) 25_655 17_554
Zn4 Zn3 Zn2 Zn4 43(4) . 25_655
Zn4 Zn3 Zn2 Zn2 82(7) 25_655 6_765
Zn4 Zn3 Zn2 Zn2 -44(28) 17_554 33_545
Zn4 Zn3 Zn2 Zn2 -8(10) . 32
Zn4 Zn3 Zn2 Zn2 82(28) 17_554 32
Zn4 Zn3 Zn2 Zn2 124(9) . 6_765
Zn4 Zn3 Zn2 Zn2 -134(5) . 33_545
Zn4 Zn3 Zn2 Zn2 -50(7) 25_655 32
Zn4 Zn3 Zn2 Zn2 -146(30) 17_554 6_765
Zn4 Zn3 Zn2 Zn2 -177(5) 25_655 33_545
Zn2 Zn3 Zn2 Sb1 -27(14) 6_765 33_545
Zn2 Zn3 Zn2 Sb1 -129(12) 33_545 33_545
Zn2 Zn3 Zn2 Sb1 -152(6) 32 2_655
Zn2 Zn3 Zn2 Sb1 76(7) 6_765 2_655
Zn2 Zn3 Zn2 Sb1 -26(5) 33_545 2_655
Zn2 Zn3 Zn2 Sb1 104(14) 32 33_545
Zn2 Zn3 Zn2 Sb2 71(4) 33_545 .
Zn2 Zn3 Zn2 Sb2 173(7) 6_765 .
Zn2 Zn3 Zn2 Sb2 -55(7) 32 .
Zn2 Zn3 Zn2 Zn3 -115(13) 6_765 32
Zn2 Zn3 Zn2 Zn3 -91(4) 33_545 6_765
Zn2 Zn3 Zn2 Zn3 10(7) 6_765 6_765
Zn2 Zn3 Zn2 Zn3 17(10) 32 32
Zn2 Zn3 Zn2 Zn3 143(16) 33_545 32
Zn2 Zn3 Zn2 Zn3 142(7) 32 6_765
Zn2 Zn3 Zn2 Zn4 -68(6) 33_545 9_665
Zn2 Zn3 Zn2 Zn4 34(10) 6_765 9_665
Zn2 Zn3 Zn2 Zn4 44(28) 33_545 17_554
Zn2 Zn3 Zn2 Zn4 50(7) 32 25_655
Zn2 Zn3 Zn2 Zn4 166(11) 32 9_665
Zn2 Zn3 Zn2 Zn4 146(30) 6_765 17_554
Zn2 Zn3 Zn2 Zn4 -82(7) 6_765 25_655
Zn2 Zn3 Zn2 Zn4 -82(28) 32 17_554
Zn2 Zn3 Zn2 Zn4 177(5) 33_545 25_655
Zn2 Zn3 Zn2 Zn2 132(3) 32 6_765
Zn2 Zn3 Zn2 Zn2 -126(7) 32 33_545
Zn2 Zn3 Zn2 Zn2 -132(3) 6_765 32
Zn2 Zn3 Zn2 Zn2 -102(6) 33_545 6_765
Zn2 Zn3 Zn2 Zn2 102(6) 6_765 33_545
Zn2 Zn3 Zn2 Zn2 126(7) 33_545 32
